data_7007921
loop_
_publ_author_name
'S\/orensen, Morten B'
'Hazell, Rita G.'
'Bentien, Anders'
'Bond, Andrew D.'
'Jensen, Torben R.'

_publ_section_title
;
 Two new cobalt-zinc orthophosphate monohydrates: hydrothermal
 synthesis, crystal structures and thermal investigation.
;
_journal_issue 3
_journal_name_full 'Dalton transactions (Cambridge, England : 2003)'
_journal_page_first 598
_journal_page_last 606
_journal_paper_doi 10.1039/b412473a
_journal_year 2005
_chemical_formula_moiety 'Co2.59 H2 O9 P2 Zn0.41'
_chemical_formula_sum 'Co2.59 H2 O9 P2 Zn0.41'
_chemical_formula_weight 387.39
_chemical_name_common 'Cobalt zinc orthophosphate monohydrate'
_chemical_name_systematic
;
Cobalt zinc orthophosphate monohydrate
;
_space_group_IT_number 14
_symmetry_cell_setting monoclinic
_symmetry_space_group_name_Hall '-P 2yn'
_symmetry_space_group_name_H-M 'P 1 21/n 1'
_atom_type_scat_source IntTabIV
_audit_creation_method 'KRYSTAL plus manual editing'
_cell_angle_alpha 90.000
_cell_angle_beta 113.856(3)
_cell_angle_gamma 90.000
_cell_formula_units_Z 4
_cell_length_a 7.976(1)
_cell_length_b 9.878(2)
_cell_length_c 9.057(2)
_cell_measurement_reflns_used 2186
_cell_measurement_temperature 100(2)
_cell_measurement_theta_max 29.71
_cell_measurement_theta_min 2.88
_cell_volume 652.6(2)
_computing_cell_refinement 'SAINT (Siemens, 1995)'
_computing_data_collection 'SMART (Siemens, 1995)'
_computing_data_reduction 'SAINT (Siemens, 1995)'
_computing_molecular_graphics
;
ORTEP-III (Burnett & Johnson,  1996), KRYSTAL
;
_computing_publication_material KRYSTAL
_computing_structure_refinement 'modified ORFLS(1962), KRYSTAL'
_computing_structure_solution
;
SIR97 (Altomare et al., 1997 ), KRYSTAL (REFERENCE)
;
_diffrn_ambient_temperature 100(2)
_diffrn_measured_fraction_theta_full 0.977
_diffrn_measured_fraction_theta_max 0.890
_diffrn_measurement_device 'Siemens SMART CCD diffractometer'
_diffrn_measurement_method '\w rotation scans with narrow frames'
_diffrn_radiation_monochromator graphite
_diffrn_radiation_source 'x-ray tube'
_diffrn_radiation_type MoK\a
_diffrn_radiation_wavelength 0.71073
_diffrn_reflns_av_R_equivalents 0.075
_diffrn_reflns_limit_h_max 11
_diffrn_reflns_limit_h_min -9
_diffrn_reflns_limit_k_max 12
_diffrn_reflns_limit_k_min -13
_diffrn_reflns_limit_l_max 12
_diffrn_reflns_limit_l_min -10
_diffrn_reflns_number 4239
_diffrn_reflns_reduction_process 4239
_diffrn_reflns_theta_full 26.37
_diffrn_reflns_theta_max 29.71
_diffrn_reflns_theta_min 2.88
_diffrn_standards_decay_% 0
_exptl_absorpt_coefficient_mu 8.52
_exptl_absorpt_correction_T_max 0.829
_exptl_absorpt_correction_T_min 0.135
_exptl_absorpt_correction_type integration
_exptl_absorpt_process_details 'XPREP, Sheldrick (1995)'
_exptl_crystal_colour pink
_exptl_crystal_density_diffrn 3.943
_exptl_crystal_density_meas ?
_exptl_crystal_density_method .
_exptl_crystal_description plate
_exptl_crystal_F_000 744.9
_exptl_crystal_size_max 0.40
_exptl_crystal_size_mid 0.35
_exptl_crystal_size_min 0.005
_refine_diff_density_max 1.4(3)
_refine_diff_density_min -1.1(3)
_refine_ls_extinction_coef 12(2)
_refine_ls_extinction_method
;
Type 1 Lorentzian isotropic (Becker & Coppens, 1974)
;
_refine_ls_goodness_of_fit_ref 1.370
_refine_ls_hydrogen_treatment noref
_refine_ls_matrix_type full
_refine_ls_number_constraints 10
_refine_ls_number_parameters 131
_refine_ls_number_reflns 1318
_refine_ls_number_restraints 0
_refine_ls_R_factor_gt 0.032
_refine_ls_shift/su_max 0.0060
_refine_ls_shift/su_mean 0.0003
_refine_ls_structure_factor_coef F
_refine_ls_weighting_details
;
w= 1/{[\s~cs~(F^2^)+B+(1+A)F^2^]^1/2^- |F|}^2^
where A = 0.03 and B = 0.0
;
_refine_ls_weighting_scheme calc
_refine_ls_wR_factor_ref 0.043
_reflns_number_gt 1318
_reflns_number_total 1751
_reflns_threshold_expression I>3\s(I)
_cod_data_source_file b412473a.txt
_cod_data_source_block 1
_cod_depositor_comments
;
The following automatic conversions were performed:

'_atom_site_thermal_displace_type' tag value 'Uij' was replaced with
'Uani' value 15 times.

Automatic conversion script
Id: cif_fix_values 1646 2011-03-28 12:23:43Z adriana 

The following automatic conversions were performed:
data name '_geom_bond_atom_site_label_D' replaced with
'_geom_hbond_atom_site_label_D' as specified in the replacement file
'/home/antanas/src/cod-tools/trunk/data/replacement-values/replacement_tags.lst'.

data
name '_geom_bond_atom_site_label_H' replaced with
'_geom_hbond_atom_site_label_H' as specified in the replacement file
'/home/antanas/src/cod-tools/trunk/data/replacement-values/replacement_tags.lst'.

data
name '_geom_contact_atom_site_label_a' replaced with
'_geom_hbond_atom_site_label_A' as specified in the replacement file
'/home/antanas/src/cod-tools/trunk/data/replacement-values/replacement_tags.lst'.

data
name '_geom_bond_distance_DH' replaced with '_geom_hbond_distance_DH'
as specified in the replacement file
'/home/antanas/src/cod-tools/trunk/data/replacement-values/replacement_tags.lst'.

data
name '_geom_contact_distance_HA' replaced with
'_geom_hbond_distance_HA' as specified in the replacement file
'/home/antanas/src/cod-tools/trunk/data/replacement-values/replacement_tags.lst'.

data
name '_geom_contact_distance_DA' replaced with
'_geom_hbond_distance_DA' as specified in the replacement file
'/home/antanas/src/cod-tools/trunk/data/replacement-values/replacement_tags.lst'.

data
name '_geom_angle_DHA' replaced with '_geom_hbond_angle_DHA' as
specified in the replacement file
'/home/antanas/src/cod-tools/trunk/data/replacement-values/replacement_tags.lst'.

data
name '_geom_contact_site_symmetry_A' replaced with
'_geom_hbond_site_symmetry_A' as specified in the replacement file
'/home/antanas/src/cod-tools/trunk/data/replacement-values/replacement_tags.lst'.

Automatic conversion script
Id: cif_correct_tags 5005 2017-03-03 11:38:54Z antanas 
;
_cod_original_sg_symbol_H-M 'P 21/n'
_cod_database_code 7007921

loop_
_symmetry_equiv_pos_as_xyz
+x,+y,+z
1/2-x,1/2+y,1/2-z
-x,-y,-z
1/2+x,1/2-y,1/2+z

loop_
_atom_site_aniso_label
_atom_site_aniso_U_11
_atom_site_aniso_U_22
_atom_site_aniso_U_33
_atom_site_aniso_U_12
_atom_site_aniso_U_13
_atom_site_aniso_U_23
Co1 0.0052(4) 0.0030(3) 0.0057(4) 0.0002(3) 0.0018(3) 0.0002(2)
Co2 0.0041(4) 0.0029(3) 0.0051(4) 0.0001(3) 0.0010(3) 0.0006(2)
Zn3 0.0048(4) 0.0029(3) 0.0038(4) 0.0001(2) 0.0002(3) -0.0002(2)
Co3 0.0048(4) 0.0029(3) 0.0038(4) 0.0001(2) 0.0002(3) -0.0002(2)
P1 0.0052(7) 0.0028(6) 0.0055(7) -0.0002(5) 0.0014(6) -0.0002(5)
P2 0.0044(7) 0.0031(6) 0.0042(6) -0.0002(5) 0.0008(6) -0.0002(5)
O1 0.008(2) 0.007(2) 0.008(2) 0.001(1) 0.003(2) 0.001(1)
O2 0.005(2) 0.004(2) 0.005(2) 0.001(1) -0.001(2) 0.000(1)
O3 0.006(2) 0.008(2) 0.005(2) -0.001(1) 0.001(2) -0.003(1)
O4 0.008(2) 0.006(2) 0.005(2) 0.001(1) 0.000(2) 0.002(1)
O5 0.007(2) 0.007(2) 0.009(2) 0.000(1) 0.004(2) -0.001(1)
O6 0.007(2) 0.004(2) 0.007(2) -0.001(1) 0.001(2) 0.001(1)
O7 0.008(2) 0.003(2) 0.005(2) 0.001(1) 0.000(2) 0.003(1)
O8 0.010(2) 0.004(2) 0.007(2) -0.001(1) 0.003(2) 0.002(1)
O9 0.006(2) 0.009(2) 0.006(2) 0.001(1) 0.002(2) 0.000(1)

loop_
_atom_site_label
_atom_site_fract_x
_atom_site_fract_y
_atom_site_fract_z
_atom_site_U_iso_or_equiv
_atom_site_thermal_displace_type
_atom_site_occupancy
Co1 -0.01755(10) 0.37450(7) 0.72016(9) 0.0048(4) Uani 1.00
Co2 0.38317(10) 0.36629(7) 0.97021(9) 0.0043(4) Uani 1.00
Zn3 -0.13305(9) 0.12019(6) 0.93663(8) 0.0043(4) Uani 0.41(2)
Co3 -0.13305 0.12019 0.93663 0.0043 Uani 0.59
P1 0.1093(2) 0.3316(1) 1.1353(2) 0.0048(8) Uani 1.00
P2 0.2928(2) 0.5871(1) 0.6737(2) 0.0042(8) Uani 1.00
O1 0.1328(5) 0.3710(3) 0.9817(5) 0.008(2) Uani 1.00
O2 0.1415(5) 0.4505(3) 1.2562(4) 0.006(2) Uani 1.00
O3 -0.0820(5) 0.2713(4) 1.0897(4) 0.007(2) Uani 1.00
O4 0.2609(5) 0.2301(3) 1.2348(4) 0.007(2) Uani 1.00
O5 0.4211(5) 0.5313(4) 0.5966(4) 0.007(2) Uani 1.00
O6 0.4100(5) 0.6877(4) 0.8050(4) 0.007(2) Uani 1.00
O7 0.1282(5) 0.6585(3) 0.5428(4) 0.006(2) Uani 1.00
O8 0.2301(5) 0.4682(3) 0.7478(5) 0.007(2) Uani 1.00
O9 0.6113(5) 0.4174(4) 0.9289(4) 0.007(2) Uani 1.00
H9a 0.6141 0.3914 0.8437 0.009 Uiso 1.00
H9b 0.7160 0.3950 0.9889 0.009 Uiso 1.00

loop_
_geom_angle_atom_site_label_1
_geom_angle_atom_site_label_2
_geom_angle_atom_site_label_3
_geom_angle
_geom_angle_site_symmetry_1
_geom_angle_site_symmetry_2
_geom_angle_site_symmetry_3
O6 Co1 O2 175.4(1) 2_546 . 3_567
O4 Co1 O2 87.4(1) 4_454 . 3_567
O8 Co1 O2 94.9(1) . . 3_567
O1 Co1 O2 88.6(1) . . 3_567
O7 Co1 O2 103.8(1) 3_566 . 3_567
O4 Co1 O6 88.0(1) 4_454 . 2_546
O8 Co1 O6 89.7(1) . . 2_546
O1 Co1 O6 92.0(1) . . 2_546
O7 Co1 O6 75.7(1) 3_566 . 2_546
O8 Co1 O4 169.9(2) . . 4_454
O1 Co1 O4 91.8(1) . . 4_454
O7 Co1 O4 90.9(1) 3_566 . 4_454
O1 Co1 O8 78.5(1) . . .
O7 Co1 O8 98.1(1) 3_566 . .
O7 Co1 O1 167.4(1) 3_566 . .
O7 Co2 O1 90.3(2) 2_546 . .
O9 Co2 O1 163.0(1) . . .
O6 Co2 O1 110.9(2) 3_667 . .
O8 Co2 O1 80.8(1) . . .
O9 Co2 O1 79.7(1) 3_667 . .
O9 Co2 O7 104.8(1) . . 2_546
O6 Co2 O7 78.6(1) 3_667 . 2_546
O8 Co2 O7 114.9(1) . . 2_546
O9 Co2 O7 159.5(1) 3_667 . 2_546
O6 Co2 O9 80.4(1) 3_667 . .
O8 Co2 O9 85.6(1) . . .
O9 Co2 O9 88.2(1) 3_667 . .
O8 Co2 O6 162.9(1) . . 3_667
O9 Co2 O6 88.3(1) 3_667 . 3_667
O9 Co2 O8 81.4(1) 3_667 . .
O5 Co3 O3 97.8(2) 4_455 . .
O2 Co3 O3 134.6(2) 4_454 . .
O5 Co3 O3 119.0(2) 2_546 . .
O4 Co3 O3 88.6(1) 4_454 . .
O2 Co3 O5 100.9(2) 4_454 . 4_455
O5 Co3 O5 80.5(2) 2_546 . 4_455
O4 Co3 O5 170.0(2) 4_454 . 4_455
O5 Co3 O2 104.8(2) 2_546 . 4_454
O4 Co3 O2 69.2(1) 4_454 . 4_454
O4 Co3 O5 103.1(1) 4_454 . 2_546
O3 P1 O1 109.2(2) . . .
O4 P1 O1 109.9(2) . . .
O2 P1 O1 113.7(2) . . .
O4 P1 O3 111.3(2) . . .
O2 P1 O3 110.3(2) . . .
O2 P1 O4 102.2(2) . . .
O7 P2 O8 111.1(2) . . .
O6 P2 O8 111.0(2) . . .
O5 P2 O8 108.4(2) . . .
O6 P2 O7 111.2(2) . . .
O5 P2 O7 109.1(2) . . .
O5 P2 O6 105.7(2) . . .
Co2 O1 P1 121.6(2) . . .
Co1 O1 P1 141.0(2) . . .
Co1 O1 Co2 93.7(2) . . .
Co1 O2 P1 139.8(2) 3_567 . .
Co1 O2 Co3 121.4(2) 3_567 . 4_555
Co3 O3 P1 112.7(2) . . .
Co3 O3 H9b 104.6(2) . . 1_455
Co1 O4 P1 139.6(2) 4_555 . .
Co3 O4 P1 89.8(2) 4_555 . .
Co3 O4 Co1 109.1(2) 4_555 . 4_555
Co3 O4 H9a 95.1(1) 4_555 . 4_455
Co3 O5 P2 126.9(2) 4_554 . .
Co3 O5 P2 130.7(2) 2_556 . .
Co3 O5 Co3 99.5(2) 2_556 . 4_554
Co1 O6 P2 129.3(2) 2_556 . .
Co2 O6 P2 125.2(2) 3_667 . .
Co2 O6 Co1 97.7(2) 3_667 . 2_556
Co2 O7 P2 120.4(2) 2_556 . .
Co1 O7 P2 127.5(2) 3_566 . .
Co1 O7 Co2 95.5(1) 3_566 . 2_556
Co1 O8 P2 137.9(2) . . .
Co2 O8 P2 127.6(2) . . .
Co2 O8 Co1 93.2(1) . . .
Co2 O9 Co2 91.8(1) 3_667 . .
H9a O9 H9b 97.5 . . .
Co2 O9 H9b 123.3 . . .
Co2 O9 H9b 97.8 3_667 . .
Co2 O9 H9a 117.0 . . .
Co2 O9 H9a 130.9 3_667 . .

loop_
_geom_bond_atom_site_label_1
_geom_bond_atom_site_label_2
_geom_bond_distance
_geom_bond_site_symmetry_1
_geom_bond_site_symmetry_2
Co1 O1 2.180(4) . .
Co1 O2 2.045(4) . 3_567
Co1 O4 2.097(4) . 4_454
Co1 O6 2.086(4) . 2_546
Co1 O7 2.204(4) . 3_566
Co1 O8 2.103(4) . .
Co2 O1 2.042(4) . .
Co2 O6 2.105(4) . 3_667
Co2 O7 2.056(4) . 2_546
Co2 O8 2.138(4) . .
Co2 O9 2.063(4) . .
Co2 O9 2.317(4) . 3_667
Co3 O2 2.004(4) . 4_454
Co3 O3 1.964(4) . .
Co3 O4 2.235(4) . 4_454
Co3 O5 2.005(4) . 4_455
Co3 O5 2.032(4) . 2_546
P1 O1 1.528(4) . .
P1 O3 1.531(4) . .
P1 O4 1.548(4) . .
P1 O2 1.555(4) . .
P2 O8 1.534(4) . .
P2 O7 1.539(4) . .
P2 O6 1.541(4) . .
P2 O5 1.555(4) . .

loop_
_geom_hbond_atom_site_label_D
_geom_hbond_atom_site_label_H
_geom_hbond_atom_site_label_A
_geom_hbond_distance_DH
_geom_hbond_distance_HA
_geom_hbond_distance_DA
_geom_hbond_angle_DHA
_geom_hbond_site_symmetry_A
O9 H9a O4 0.823 2.172 2.887(5) 145.4 4_455
O9 H9b O3 0.821 1.932 2.703(5) 156.0 1_655
